data_7710465
loop_
_publ_author_name
'Pinkas, Jiri'
'Gyepes, R\'obert'
'Pol\'a\<sek, Miroslav'
'Mach, Karel'
'Horacek, Michal'

_publ_section_title
;
 Reactions of permethyltitanocene tucked-in derivatives with carbon
 dioxide
;
_journal_name_full 'Dalton Transactions'
_journal_paper_doi 10.1039/D2DT01344D
_journal_year 2022
_chemical_formula_moiety 'C41 H56 O2 Ti2'
_chemical_formula_sum 'C41 H56 O2 Ti2'
_chemical_formula_weight 676.65
_space_group_crystal_system monoclinic
_space_group_IT_number 14
_space_group_name_Hall '-P 2ybc'
_space_group_name_H-M_alt 'P 1 21/c 1'
_atom_sites_solution_hydrogens geom
_atom_sites_solution_primary direct
_audit_creation_method SHELXL-2018/3
_audit_update_record
;
2022-04-22 deposited with the CCDC.	2022-06-09 downloaded from the CCDC.
;
_cell_angle_alpha 90
_cell_angle_beta 96.3290(10)
_cell_angle_gamma 90
_cell_formula_units_Z 4
_cell_length_a 14.8155(3)
_cell_length_b 15.1689(3)
_cell_length_c 15.7197(3)
_cell_measurement_reflns_used 9893
_cell_measurement_temperature 120(2)
_cell_measurement_theta_max 68.7793
_cell_measurement_theta_min 3.0010
_cell_volume 3511.23(12)
_computing_structure_refinement 'SHELXL-2018/3 (Sheldrick, 2018)'
_computing_structure_solution 'SHELXT 2014/5 (Sheldrick, 2014)'
_diffrn_ambient_temperature 120(2)
_diffrn_measured_fraction_theta_full 0.993
_diffrn_measured_fraction_theta_max 0.981
_diffrn_measurement_device_type 'Bruker D8 VENTURE'
_diffrn_radiation_type CuK\a
_diffrn_radiation_wavelength 1.54178
_diffrn_reflns_av_R_equivalents 0.0658
_diffrn_reflns_av_unetI/netI 0.0458
_diffrn_reflns_Laue_measured_fraction_full 0.993
_diffrn_reflns_Laue_measured_fraction_max 0.981
_diffrn_reflns_limit_h_max 17
_diffrn_reflns_limit_h_min -16
_diffrn_reflns_limit_k_max 17
_diffrn_reflns_limit_k_min -18
_diffrn_reflns_limit_l_max 17
_diffrn_reflns_limit_l_min -18
_diffrn_reflns_number 40839
_diffrn_reflns_point_group_measured_fraction_full 0.993
_diffrn_reflns_point_group_measured_fraction_max 0.981
_diffrn_reflns_theta_full 67.679
_diffrn_reflns_theta_max 69.234
_diffrn_reflns_theta_min 3.001
_exptl_absorpt_coefficient_mu 4.116
_exptl_absorpt_correction_T_max 0.39
_exptl_absorpt_correction_T_min 0.07
_exptl_absorpt_correction_type multi-scan
_exptl_absorpt_process_details
;
SADABS-2016/2 - Bruker AXS area detector scaling and absorption correction
;
_exptl_crystal_colour orange
_exptl_crystal_density_diffrn 1.280
_exptl_crystal_description fragment
_exptl_crystal_F_000 1448
_exptl_crystal_size_max 0.564
_exptl_crystal_size_mid 0.362
_exptl_crystal_size_min 0.286
_refine_diff_density_max 1.723
_refine_diff_density_min -1.151
_refine_diff_density_rms 0.088
_refine_ls_extinction_method none
_refine_ls_goodness_of_fit_ref 1.056
_refine_ls_hydrogen_treatment constr
_refine_ls_matrix_type full
_refine_ls_number_parameters 422
_refine_ls_number_reflns 6444
_refine_ls_number_restraints 0
_refine_ls_restrained_S_all 1.056
_refine_ls_R_factor_all 0.0917
_refine_ls_R_factor_gt 0.0621
_refine_ls_shift/su_max 0.000
_refine_ls_shift/su_mean 0.000
_refine_ls_structure_factor_coef Fsqd
_refine_ls_weighting_details 'w=1/[\s^2^(Fo^2^)+(0.0522P)^2^+11.2459P] where P=(Fo^2^+2Fc^2^)/3'
_refine_ls_weighting_scheme calc
_refine_ls_wR_factor_gt 0.1417
_refine_ls_wR_factor_ref 0.1614
_reflns_Friedel_coverage 0.000
_reflns_number_gt 4944
_reflns_number_total 6444
_reflns_threshold_expression 'I > 2\s(I)'
_cod_data_source_file d2dt01344d3.cif
_cod_data_source_block 13
_cod_depositor_comments
;
The following automatic conversions were performed:

data item '_exptl_absorpt_correction_type' value 'Multi-Scan' was
changed to 'multi-scan' in accordance with the
/home/data/users/saulius/crontab/automatic-downloads/rss-feeds/RSC/lib/dictionaries/cif_core.dic
dictionary named 'cif_core.dic' version 2.4.2 last updated on
2011-04-26.

Automatic conversion script
Id: cif_fix_values 7556 2019-12-06 15:28:31Z antanas 
;
_cod_original_sg_symbol_H-M 'P 21/c'
_cod_database_code 7710465
_shelx_shelxl_version_number 2018/3
_shelx_space_group_comment
;
The symmetry employed for this shelxl refinement is uniquely defined
by the following loop, which should always be used as a source of
symmetry information in preference to the above space-group names.
They are only intended as comments.
;
_shelx_estimated_absorpt_t_min 0.205
_shelx_estimated_absorpt_t_max 0.386

loop_
_space_group_symop_operation_xyz
'x, y, z'
'-x, y+1/2, -z+1/2'
'-x, -y, -z'
'x, -y-1/2, z-1/2'

loop_
_atom_site_label
_atom_site_type_symbol
_atom_site_fract_x
_atom_site_fract_y
_atom_site_fract_z
_atom_site_U_iso_or_equiv
_atom_site_adp_type
_atom_site_occupancy
_atom_site_site_symmetry_order
_atom_site_calc_flag
_atom_site_refinement_flags_posn
_atom_site_refinement_flags_adp
_atom_site_refinement_flags_occupancy
_atom_site_disorder_assembly
_atom_site_disorder_group
Ti1 Ti 0.31029(5) 0.23435(4) 0.39171(4) 0.0288(2) Uani 1 1 d . . . . .
C1 C 0.3052(3) 0.2667(2) 0.2505(2) 0.0222(8) Uani 1 1 d . . . . .
C2 C 0.2236(2) 0.2190(2) 0.2540(2) 0.0235(8) Uani 1 1 d . . . . .
C3 C 0.2462(3) 0.1309(2) 0.2767(2) 0.0274(9) Uani 1 1 d . . . . .
C4 C 0.3409(3) 0.1242(2) 0.2925(3) 0.0298(9) Uani 1 1 d . . . . .
C5 C 0.3801(3) 0.2102(2) 0.2801(2) 0.0264(8) Uani 1 1 d . . . . .
C6 C 0.1303(3) 0.2556(3) 0.2289(3) 0.0417(11) Uani 1 1 d . . . . .
H6A H 0.131934 0.320014 0.233795 0.063 Uiso 1 1 calc R U . . .
H6B H 0.088110 0.231680 0.266834 0.063 Uiso 1 1 calc R U . . .
H6C H 0.109910 0.239022 0.169616 0.063 Uiso 1 1 calc R U . . .
C7 C 0.1787(3) 0.0565(3) 0.2714(3) 0.0437(11) Uani 1 1 d . . . . .
H7A H 0.159251 0.043071 0.211217 0.065 Uiso 1 1 calc R U . . .
H7B H 0.125884 0.073853 0.299972 0.065 Uiso 1 1 calc R U . . .
H7C H 0.207015 0.004252 0.299600 0.065 Uiso 1 1 calc R U . . .
C8 C 0.3964(3) 0.0419(3) 0.3093(3) 0.0448(12) Uani 1 1 d . . . . .
H8A H 0.361642 -0.001246 0.338812 0.067 Uiso 1 1 calc R U . . .
H8B H 0.452754 0.056183 0.345307 0.067 Uiso 1 1 calc R U . . .
H8C H 0.410874 0.017109 0.254913 0.067 Uiso 1 1 calc R U . . .
C9 C 0.4532(3) 0.2378(3) 0.3409(3) 0.0435(11) Uani 1 1 d . . . . .
H9A H 0.480051 0.296413 0.332250 0.052 Uiso 1 1 calc R U . . .
H9B H 0.497786 0.192320 0.362951 0.052 Uiso 1 1 calc R U . . .
C10 C 0.3128(3) 0.3637(2) 0.2359(3) 0.0305(9) Uani 1 1 d . . . . .
H10A H 0.262167 0.383026 0.193579 0.037 Uiso 1 1 calc R U . . .
H10B H 0.370445 0.376219 0.211850 0.037 Uiso 1 1 calc R U . . .
C11 C 0.2589(3) 0.2654(2) 0.5279(2) 0.0270(8) Uani 1 1 d . . . . .
C12 C 0.2186(3) 0.1849(3) 0.4978(3) 0.0333(9) Uani 1 1 d . . . . .
C13 C 0.2893(3) 0.1218(3) 0.4967(3) 0.0347(10) Uani 1 1 d . . . . .
C14 C 0.3729(3) 0.1643(3) 0.5219(3) 0.0331(10) Uani 1 1 d . . . . .
C15 C 0.3539(3) 0.2532(2) 0.5413(2) 0.0270(8) Uani 1 1 d . . . . .
C16 C 0.1186(3) 0.1673(3) 0.4807(3) 0.0508(13) Uani 1 1 d . . . . .
H16A H 0.094124 0.154166 0.534754 0.076 Uiso 1 1 calc R U . . .
H16B H 0.108255 0.116814 0.441936 0.076 Uiso 1 1 calc R U . . .
H16C H 0.087976 0.219373 0.454292 0.076 Uiso 1 1 calc R U . . .
C17 C 0.2754(4) 0.0235(3) 0.4882(3) 0.0526(14) Uani 1 1 d . . . . .
H17A H 0.330180 -0.003829 0.470219 0.079 Uiso 1 1 calc R U . . .
H17B H 0.223669 0.011480 0.445323 0.079 Uiso 1 1 calc R U . . .
H17C H 0.263286 -0.001087 0.543460 0.079 Uiso 1 1 calc R U . . .
C18 C 0.4645(3) 0.1211(3) 0.5382(3) 0.0500(13) Uani 1 1 d . . . . .
H18A H 0.469805 0.091542 0.593893 0.075 Uiso 1 1 calc R U . . .
H18B H 0.512080 0.166041 0.538052 0.075 Uiso 1 1 calc R U . . .
H18C H 0.471428 0.077749 0.493143 0.075 Uiso 1 1 calc R U . . .
C19 C 0.4228(3) 0.3209(3) 0.5723(3) 0.0370(10) Uani 1 1 d . . . . .
H19A H 0.453838 0.341849 0.524216 0.055 Uiso 1 1 calc R U . . .
H19B H 0.467269 0.294776 0.615847 0.055 Uiso 1 1 calc R U . . .
H19C H 0.392568 0.370575 0.597234 0.055 Uiso 1 1 calc R U . . .
C20 C 0.2093(3) 0.3496(3) 0.5429(3) 0.0347(10) Uani 1 1 d . . . . .
H20A H 0.238085 0.378378 0.594815 0.052 Uiso 1 1 calc R U . . .
H20B H 0.145812 0.336335 0.549913 0.052 Uiso 1 1 calc R U . . .
H20C H 0.211758 0.389071 0.493848 0.052 Uiso 1 1 calc R U . . .
Ti2 Ti 0.22649(4) 0.59669(4) 0.31332(4) 0.02325(19) Uani 1 1 d . . . . .
C21 C 0.3740(2) 0.5691(2) 0.3563(3) 0.0246(8) Uani 1 1 d . . . . .
C22 C 0.3465(2) 0.6049(2) 0.4318(2) 0.0255(8) Uani 1 1 d . . . . .
C23 C 0.3234(3) 0.6950(3) 0.4164(3) 0.0295(9) Uani 1 1 d . . . . .
C24 C 0.3327(3) 0.7138(2) 0.3301(3) 0.0301(9) Uani 1 1 d . . . . .
C25 C 0.3613(2) 0.6345(2) 0.2899(3) 0.0253(8) Uani 1 1 d . . . . .
C26 C 0.3504(3) 0.5600(3) 0.5174(3) 0.0398(10) Uani 1 1 d . . . . .
H26A H 0.350220 0.495927 0.509266 0.060 Uiso 1 1 calc R U . . .
H26B H 0.297466 0.577218 0.545843 0.060 Uiso 1 1 calc R U . . .
H26C H 0.406052 0.577511 0.552897 0.060 Uiso 1 1 calc R U . . .
C27 C 0.3050(3) 0.7584(3) 0.4858(3) 0.0442(11) Uani 1 1 d . . . . .
H27A H 0.359762 0.764703 0.526453 0.066 Uiso 1 1 calc R U . . .
H27B H 0.255213 0.735892 0.515820 0.066 Uiso 1 1 calc R U . . .
H27C H 0.288159 0.815893 0.460488 0.066 Uiso 1 1 calc R U . . .
C28 C 0.3262(3) 0.8020(3) 0.2865(3) 0.0458(12) Uani 1 1 d . . . . .
H28A H 0.291797 0.842691 0.319031 0.069 Uiso 1 1 calc R U . . .
H28B H 0.295190 0.795343 0.228463 0.069 Uiso 1 1 calc R U . . .
H28C H 0.387376 0.825497 0.283433 0.069 Uiso 1 1 calc R U . . .
C29 C 0.3193(3) 0.6118(3) 0.2060(3) 0.0332(9) Uani 1 1 d . . . . .
H29A H 0.340140 0.557012 0.180078 0.040 Uiso 1 1 calc R U . . .
H29B H 0.305633 0.660685 0.164921 0.040 Uiso 1 1 calc R U . . .
C30 C 0.3969(3) 0.4746(2) 0.3426(3) 0.0284(9) Uani 1 1 d . . . . .
H30A H 0.432016 0.451335 0.395010 0.034 Uiso 1 1 calc R U . . .
H30B H 0.435586 0.470425 0.295285 0.034 Uiso 1 1 calc R U . . .
C31 C 0.0695(2) 0.5562(2) 0.3139(3) 0.0262(8) Uani 1 1 d . . . . .
C32 C 0.0868(2) 0.6311(3) 0.3669(3) 0.0287(9) Uani 1 1 d . . . . .
C33 C 0.1054(3) 0.7032(2) 0.3140(3) 0.0318(9) Uani 1 1 d . . . . .
C34 C 0.1045(3) 0.6717(3) 0.2292(3) 0.0312(9) Uani 1 1 d . . . . .
C35 C 0.0823(3) 0.5800(3) 0.2290(3) 0.0288(9) Uani 1 1 d . . . . .
C36 C 0.0420(3) 0.4668(3) 0.3427(3) 0.0358(10) Uani 1 1 d . . . . .
H36A H 0.096444 0.432531 0.362383 0.054 Uiso 1 1 calc R U . . .
H36B H 0.007401 0.436135 0.294866 0.054 Uiso 1 1 calc R U . . .
H36C H 0.004287 0.473250 0.389794 0.054 Uiso 1 1 calc R U . . .
C37 C 0.0762(3) 0.6344(4) 0.4608(3) 0.0478(12) Uani 1 1 d . . . . .
H37A H 0.011506 0.633039 0.468645 0.072 Uiso 1 1 calc R U . . .
H37B H 0.103374 0.688914 0.485359 0.072 Uiso 1 1 calc R U . . .
H37C H 0.106763 0.583538 0.489516 0.072 Uiso 1 1 calc R U . . .
C38 C 0.1072(3) 0.7985(3) 0.3409(4) 0.0484(13) Uani 1 1 d . . . . .
H38A H 0.133522 0.834220 0.297948 0.073 Uiso 1 1 calc R U . . .
H38B H 0.144031 0.804739 0.396292 0.073 Uiso 1 1 calc R U . . .
H38C H 0.045113 0.818544 0.346006 0.073 Uiso 1 1 calc R U . . .
C39 C 0.1118(3) 0.7270(3) 0.1516(3) 0.0468(12) Uani 1 1 d . . . . .
H39A H 0.052123 0.751586 0.131353 0.070 Uiso 1 1 calc R U . . .
H39B H 0.133325 0.690584 0.106425 0.070 Uiso 1 1 calc R U . . .
H39C H 0.154905 0.775201 0.166012 0.070 Uiso 1 1 calc R U . . .
C40 C 0.0735(3) 0.5192(3) 0.1540(3) 0.0373(10) Uani 1 1 d . . . . .
H40A H 0.112086 0.467375 0.166938 0.056 Uiso 1 1 calc R U . . .
H40B H 0.092550 0.549767 0.104013 0.056 Uiso 1 1 calc R U . . .
H40C H 0.010096 0.500508 0.141696 0.056 Uiso 1 1 calc R U . . .
C41 C 0.3100(2) 0.4168(2) 0.3206(2) 0.0241(8) Uani 1 1 d . . . . .
O1 O 0.30100(17) 0.35786(15) 0.38742(15) 0.0222(5) Uani 1 1 d . . . . .
O2 O 0.23387(16) 0.47353(15) 0.31184(16) 0.0228(6) Uani 1 1 d . . . . .

loop_
_atom_site_aniso_label
_atom_site_aniso_U_11
_atom_site_aniso_U_22
_atom_site_aniso_U_33
_atom_site_aniso_U_23
_atom_site_aniso_U_13
_atom_site_aniso_U_12
Ti1 0.0476(5) 0.0150(3) 0.0233(4) 0.0020(3) 0.0018(3) 0.0015(3)
C1 0.033(2) 0.0164(17) 0.0174(19) 0.0026(14) 0.0017(15) -0.0001(15)
C2 0.0236(19) 0.0250(19) 0.021(2) -0.0012(15) -0.0023(15) 0.0009(15)
C3 0.037(2) 0.0231(19) 0.021(2) -0.0019(16) -0.0006(17) -0.0061(16)
C4 0.040(2) 0.0191(18) 0.031(2) 0.0015(16) 0.0038(18) 0.0075(16)
C5 0.028(2) 0.0262(19) 0.026(2) -0.0063(16) 0.0071(16) 0.0028(15)
C6 0.038(2) 0.047(3) 0.040(3) 0.003(2) 0.002(2) 0.000(2)
C7 0.060(3) 0.032(2) 0.038(3) -0.0038(19) 0.001(2) -0.020(2)
C8 0.059(3) 0.027(2) 0.047(3) -0.001(2) 0.001(2) 0.019(2)
C9 0.033(2) 0.037(2) 0.059(3) -0.004(2) -0.001(2) 0.0042(19)
C10 0.044(2) 0.0209(19) 0.026(2) 0.0014(16) 0.0047(18) -0.0004(17)
C11 0.038(2) 0.0267(19) 0.0164(19) 0.0042(15) 0.0041(16) 0.0016(17)
C12 0.043(2) 0.031(2) 0.025(2) 0.0098(17) 0.0001(18) -0.0047(18)
C13 0.057(3) 0.022(2) 0.025(2) 0.0080(16) 0.005(2) -0.0006(19)
C14 0.045(3) 0.028(2) 0.027(2) 0.0096(17) 0.0043(19) 0.0082(18)
C15 0.036(2) 0.028(2) 0.0169(19) 0.0042(15) -0.0017(16) 0.0017(16)
C16 0.047(3) 0.053(3) 0.049(3) 0.006(2) -0.005(2) -0.012(2)
C17 0.089(4) 0.024(2) 0.045(3) 0.008(2) 0.009(3) -0.005(2)
C18 0.057(3) 0.046(3) 0.047(3) 0.014(2) 0.004(2) 0.022(2)
C19 0.038(2) 0.040(2) 0.031(2) 0.0022(19) -0.0027(19) -0.0054(19)
C20 0.043(2) 0.030(2) 0.031(2) 0.0028(18) 0.0030(19) 0.0078(18)
Ti2 0.0232(3) 0.0146(3) 0.0307(4) 0.0008(3) -0.0026(3) 0.0006(3)
C21 0.0192(18) 0.0213(18) 0.033(2) 0.0013(16) 0.0014(16) -0.0046(14)
C22 0.0214(18) 0.028(2) 0.026(2) 0.0006(16) -0.0033(15) -0.0042(15)
C23 0.0219(19) 0.026(2) 0.038(2) -0.0089(18) -0.0046(17) -0.0031(16)
C24 0.026(2) 0.0193(18) 0.043(3) 0.0019(17) -0.0030(18) -0.0039(15)
C25 0.0198(18) 0.0208(18) 0.035(2) 0.0034(16) 0.0032(16) -0.0047(15)
C26 0.036(2) 0.046(3) 0.036(3) 0.003(2) -0.0013(19) -0.005(2)
C27 0.042(3) 0.041(3) 0.049(3) -0.020(2) 0.002(2) -0.004(2)
C28 0.046(3) 0.022(2) 0.068(3) 0.010(2) -0.003(2) -0.0051(19)
C29 0.040(2) 0.032(2) 0.027(2) 0.0051(17) 0.0036(18) -0.0021(18)
C30 0.025(2) 0.0227(19) 0.037(2) 0.0010(17) 0.0006(17) 0.0019(15)
C31 0.0202(18) 0.0227(18) 0.035(2) 0.0023(16) -0.0010(16) 0.0028(15)
C32 0.0191(18) 0.034(2) 0.032(2) -0.0007(17) -0.0011(16) 0.0049(16)
C33 0.026(2) 0.0203(19) 0.047(3) -0.0015(18) -0.0082(18) 0.0038(16)
C34 0.024(2) 0.026(2) 0.043(3) 0.0069(18) -0.0044(18) 0.0023(16)
C35 0.0236(19) 0.027(2) 0.035(2) 0.0022(17) -0.0040(17) 0.0008(16)
C36 0.028(2) 0.029(2) 0.050(3) 0.0101(19) 0.0037(19) -0.0005(17)
C37 0.043(3) 0.061(3) 0.040(3) -0.008(2) 0.007(2) 0.003(2)
C38 0.043(3) 0.024(2) 0.075(4) -0.011(2) -0.007(2) 0.0080(19)
C39 0.040(3) 0.047(3) 0.050(3) 0.022(2) -0.009(2) -0.002(2)
C40 0.032(2) 0.043(2) 0.035(2) -0.007(2) -0.0047(19) -0.0003(19)
C41 0.0266(19) 0.0190(18) 0.026(2) 0.0041(15) -0.0024(16) 0.0023(15)
O1 0.0318(14) 0.0159(12) 0.0190(13) 0.0012(10) 0.0031(11) 0.0014(10)
O2 0.0236(13) 0.0165(12) 0.0275(14) 0.0021(10) -0.0003(11) 0.0006(10)

loop_
_atom_type_symbol
_atom_type_description
_atom_type_scat_dispersion_real
_atom_type_scat_dispersion_imag
_atom_type_scat_source
C C 0.0181 0.0091 'International Tables Vol C Tables 4.2.6.8 and 6.1.1.4'
H H 0.0000 0.0000 'International Tables Vol C Tables 4.2.6.8 and 6.1.1.4'
O O 0.0492 0.0322 'International Tables Vol C Tables 4.2.6.8 and 6.1.1.4'
Ti Ti 0.2191 1.8069 'International Tables Vol C Tables 4.2.6.8 and 6.1.1.4'

loop_
_geom_angle_atom_site_label_1
_geom_angle_atom_site_label_2
_geom_angle_atom_site_label_3
_geom_angle
_geom_angle_site_symmetry_1
_geom_angle_site_symmetry_3
_geom_angle_publ_flag
O1 Ti1 C5 100.35(13) . . ?
O1 Ti1 C1 75.77(12) . . ?
C5 Ti1 C1 37.83(14) . . ?
O1 Ti1 C9 91.78(14) . . ?
C5 Ti1 C9 36.62(15) . . ?
C1 Ti1 C9 66.16(15) . . ?
O1 Ti1 C4 134.40(12) . . ?
C5 Ti1 C4 37.00(14) . . ?
C1 Ti1 C4 59.67(13) . . ?
C9 Ti1 C4 62.91(15) . . ?
O1 Ti1 C12 107.06(13) . . ?
C5 Ti1 C12 150.88(15) . . ?
C1 Ti1 C12 142.44(14) . . ?
C9 Ti1 C12 148.26(16) . . ?
C4 Ti1 C12 113.88(14) . . ?
O1 Ti1 C15 85.79(12) . . ?
C5 Ti1 C15 135.87(15) . . ?
C1 Ti1 C15 156.25(13) . . ?
C9 Ti1 C15 100.16(15) . . ?
C4 Ti1 C15 133.20(13) . . ?
C12 Ti1 C15 57.44(14) . . ?
O1 Ti1 C11 78.88(12) . . ?
C5 Ti1 C11 170.03(14) . . ?
C1 Ti1 C11 148.48(13) . . ?
C9 Ti1 C11 133.46(15) . . ?
C4 Ti1 C11 146.24(14) . . ?
C12 Ti1 C11 34.47(14) . . ?
C15 Ti1 C11 34.35(13) . . ?
O1 Ti1 C14 119.49(13) . . ?
C5 Ti1 C14 116.21(15) . . ?
C1 Ti1 C14 154.04(14) . . ?
C9 Ti1 C14 91.22(16) . . ?
C4 Ti1 C14 99.51(14) . . ?
C12 Ti1 C14 57.39(14) . . ?
C15 Ti1 C14 34.49(13) . . ?
C11 Ti1 C14 57.09(14) . . ?
O1 Ti1 C2 91.96(12) . . ?
C5 Ti1 C2 60.61(14) . . ?
C1 Ti1 C2 35.12(13) . . ?
C9 Ti1 C2 96.24(15) . . ?
C4 Ti1 C2 57.30(13) . . ?
C12 Ti1 C2 108.07(14) . . ?
C15 Ti1 C2 163.50(14) . . ?
C11 Ti1 C2 129.23(14) . . ?
C14 Ti1 C2 147.47(14) . . ?
O1 Ti1 C13 135.56(13) . . ?
C5 Ti1 C13 122.84(15) . . ?
C1 Ti1 C13 145.94(14) . . ?
C9 Ti1 C13 115.89(16) . . ?
C4 Ti1 C13 89.98(14) . . ?
C12 Ti1 C13 34.41(15) . . ?
C15 Ti1 C13 56.86(14) . . ?
C11 Ti1 C13 56.76(13) . . ?
C14 Ti1 C13 34.10(15) . . ?
C2 Ti1 C13 116.77(14) . . ?
O1 Ti1 C3 125.40(12) . . ?
C5 Ti1 C3 59.01(14) . . ?
C1 Ti1 C3 57.27(13) . . ?
C9 Ti1 C3 93.06(15) . . ?
C4 Ti1 C3 33.35(14) . . ?
C12 Ti1 C3 96.17(14) . . ?
C15 Ti1 C3 145.83(13) . . ?
C11 Ti1 C3 129.48(14) . . ?
C14 Ti1 C3 114.73(14) . . ?
C2 Ti1 C3 33.47(12) . . ?
C13 Ti1 C3 89.01(13) . . ?
C2 C1 C5 108.3(3) . . ?
C2 C1 C10 126.0(3) . . ?
C5 C1 C10 124.6(3) . . ?
C2 C1 Ti1 77.8(2) . . ?
C5 C1 Ti1 67.2(2) . . ?
C10 C1 Ti1 111.7(2) . . ?
C1 C2 C3 108.3(3) . . ?
C1 C2 C6 124.5(3) . . ?
C3 C2 C6 126.9(4) . . ?
C1 C2 Ti1 67.1(2) . . ?
C3 C2 Ti1 77.0(2) . . ?
C6 C2 Ti1 125.9(3) . . ?
C4 C3 C2 108.5(3) . . ?
C4 C3 C7 127.1(4) . . ?
C2 C3 C7 123.9(4) . . ?
C4 C3 Ti1 67.9(2) . . ?
C2 C3 Ti1 69.5(2) . . ?
C7 C3 Ti1 135.1(3) . . ?
C3 C4 C5 108.7(3) . . ?
C3 C4 C8 127.5(4) . . ?
C5 C4 C8 123.5(4) . . ?
C3 C4 Ti1 78.7(2) . . ?
C5 C4 Ti1 64.0(2) . . ?
C8 C4 Ti1 127.7(3) . . ?
C9 C5 C1 122.9(3) . . ?
C9 C5 C4 117.4(4) . . ?
C1 C5 C4 105.9(3) . . ?
C9 C5 Ti1 78.6(3) . . ?
C1 C5 Ti1 75.0(2) . . ?
C4 C5 Ti1 79.0(2) . . ?
C2 C6 H6A 109.5 . . ?
C2 C6 H6B 109.5 . . ?
H6A C6 H6B 109.5 . . ?
C2 C6 H6C 109.5 . . ?
H6A C6 H6C 109.5 . . ?
H6B C6 H6C 109.5 . . ?
C3 C7 H7A 109.5 . . ?
C3 C7 H7B 109.5 . . ?
H7A C7 H7B 109.5 . . ?
C3 C7 H7C 109.5 . . ?
H7A C7 H7C 109.5 . . ?
H7B C7 H7C 109.5 . . ?
C4 C8 H8A 109.5 . . ?
C4 C8 H8B 109.5 . . ?
H8A C8 H8B 109.5 . . ?
C4 C8 H8C 109.5 . . ?
H8A C8 H8C 109.5 . . ?
H8B C8 H8C 109.5 . . ?
C5 C9 Ti1 64.8(2) . . ?
C5 C9 H9A 117.3 . . ?
Ti1 C9 H9A 117.3 . . ?
C5 C9 H9B 117.3 . . ?
Ti1 C9 H9B 117.3 . . ?
H9A C9 H9B 114.3 . . ?
C1 C10 C41 111.5(3) . . ?
C1 C10 H10A 109.3 . . ?
C41 C10 H10A 109.3 . . ?
C1 C10 H10B 109.3 . . ?
C41 C10 H10B 109.3 . . ?
H10A C10 H10B 108.0 . . ?
C15 C11 C12 108.2(3) . . ?
C15 C11 C20 125.6(4) . . ?
C12 C11 C20 126.1(4) . . ?
C15 C11 Ti1 72.4(2) . . ?
C12 C11 Ti1 72.3(2) . . ?
C20 C11 Ti1 121.0(3) . . ?
C11 C12 C13 107.5(4) . . ?
C11 C12 C16 125.7(4) . . ?
C13 C12 C16 126.3(4) . . ?
C11 C12 Ti1 73.2(2) . . ?
C13 C12 Ti1 74.1(2) . . ?
C16 C12 Ti1 124.0(3) . . ?
C14 C13 C12 108.3(4) . . ?
C14 C13 C17 125.6(4) . . ?
C12 C13 C17 125.0(4) . . ?
C14 C13 Ti1 72.2(2) . . ?
C12 C13 Ti1 71.5(2) . . ?
C17 C13 Ti1 131.6(3) . . ?
C13 C14 C15 107.8(4) . . ?
C13 C14 C18 126.6(4) . . ?
C15 C14 C18 125.1(4) . . ?
C13 C14 Ti1 73.7(2) . . ?
C15 C14 Ti1 72.2(2) . . ?
C18 C14 Ti1 126.5(3) . . ?
C11 C15 C14 108.1(4) . . ?
C11 C15 C19 126.4(4) . . ?
C14 C15 C19 125.4(4) . . ?
C11 C15 Ti1 73.3(2) . . ?
C14 C15 Ti1 73.3(2) . . ?
C19 C15 Ti1 120.4(3) . . ?
C12 C16 H16A 109.5 . . ?
C12 C16 H16B 109.5 . . ?
H16A C16 H16B 109.5 . . ?
C12 C16 H16C 109.5 . . ?
H16A C16 H16C 109.5 . . ?
H16B C16 H16C 109.5 . . ?
C13 C17 H17A 109.5 . . ?
C13 C17 H17B 109.5 . . ?
H17A C17 H17B 109.5 . . ?
C13 C17 H17C 109.5 . . ?
H17A C17 H17C 109.5 . . ?
H17B C17 H17C 109.5 . . ?
C14 C18 H18A 109.5 . . ?
C14 C18 H18B 109.5 . . ?
H18A C18 H18B 109.5 . . ?
C14 C18 H18C 109.5 . . ?
H18A C18 H18C 109.5 . . ?
H18B C18 H18C 109.5 . . ?
C15 C19 H19A 109.5 . . ?
C15 C19 H19B 109.5 . . ?
H19A C19 H19B 109.5 . . ?
C15 C19 H19C 109.5 . . ?
H19A C19 H19C 109.5 . . ?
H19B C19 H19C 109.5 . . ?
C11 C20 H20A 109.5 . . ?
C11 C20 H20B 109.5 . . ?
H20A C20 H20B 109.5 . . ?
C11 C20 H20C 109.5 . . ?
H20A C20 H20C 109.5 . . ?
H20B C20 H20C 109.5 . . ?
O2 Ti2 C25 101.98(13) . . ?
O2 Ti2 C21 76.26(12) . . ?
C25 Ti2 C21 38.00(14) . . ?
O2 Ti2 C29 92.86(13) . . ?
C25 Ti2 C29 37.44(15) . . ?
C21 Ti2 C29 66.43(14) . . ?
O2 Ti2 C24 135.31(12) . . ?
C25 Ti2 C24 36.89(14) . . ?
C21 Ti2 C24 59.69(13) . . ?
C29 Ti2 C24 64.14(15) . . ?
O2 Ti2 C32 106.13(13) . . ?
C25 Ti2 C32 149.82(14) . . ?
C21 Ti2 C32 141.98(14) . . ?
C29 Ti2 C32 148.40(14) . . ?
C24 Ti2 C32 112.94(14) . . ?
O2 Ti2 C35 86.42(12) . . ?
C25 Ti2 C35 136.15(15) . . ?
C21 Ti2 C35 156.99(14) . . ?
C29 Ti2 C35 99.98(15) . . ?
C24 Ti2 C35 132.90(13) . . ?
C32 Ti2 C35 57.45(14) . . ?
O2 Ti2 C34 120.46(12) . . ?
C25 Ti2 C34 115.86(14) . . ?
C21 Ti2 C34 153.85(14) . . ?
C29 Ti2 C34 91.38(15) . . ?
C24 Ti2 C34 99.00(13) . . ?
C32 Ti2 C34 57.30(14) . . ?
C35 Ti2 C34 34.61(13) . . ?
O2 Ti2 C31 78.64(12) . . ?
C25 Ti2 C31 170.38(14) . . ?
C21 Ti2 C31 148.96(13) . . ?
C29 Ti2 C31 133.17(14) . . ?
C24 Ti2 C31 145.24(13) . . ?
C32 Ti2 C31 34.40(13) . . ?
C35 Ti2 C31 34.27(14) . . ?
C34 Ti2 C31 56.96(13) . . ?
O2 Ti2 C33 135.42(12) . . ?
C25 Ti2 C33 121.82(14) . . ?
C21 Ti2 C33 144.96(13) . . ?
C29 Ti2 C33 116.15(15) . . ?
C24 Ti2 C33 89.00(13) . . ?
C32 Ti2 C33 34.45(14) . . ?
C35 Ti2 C33 57.09(13) . . ?
C34 Ti2 C33 34.12(15) . . ?
C31 Ti2 C33 56.78(13) . . ?
O2 Ti2 C22 91.26(12) . . ?
C25 Ti2 C22 60.18(14) . . ?
C21 Ti2 C22 34.65(14) . . ?
C29 Ti2 C22 96.34(14) . . ?
C24 Ti2 C22 57.00(13) . . ?
C32 Ti2 C22 107.99(13) . . ?
C35 Ti2 C22 163.60(14) . . ?
C34 Ti2 C22 146.96(14) . . ?
C31 Ti2 C22 129.43(13) . . ?
C33 Ti2 C22 116.28(14) . . ?
O2 Ti2 C23 124.51(12) . . ?
C25 Ti2 C23 58.64(14) . . ?
C21 Ti2 C23 56.92(13) . . ?
C29 Ti2 C23 93.88(14) . . ?
C24 Ti2 C23 33.18(14) . . ?
C32 Ti2 C23 95.67(13) . . ?
C35 Ti2 C23 145.48(13) . . ?
C34 Ti2 C23 114.36(13) . . ?
C31 Ti2 C23 128.95(14) . . ?
C33 Ti2 C23 88.41(13) . . ?
C22 Ti2 C23 33.25(13) . . ?
C22 C21 C25 108.7(3) . . ?
C22 C21 C30 125.7(3) . . ?
C25 C21 C30 124.8(4) . . ?
C22 C21 Ti2 79.6(2) . . ?
C25 C21 Ti2 67.0(2) . . ?
C30 C21 Ti2 111.2(2) . . ?
C21 C22 C23 108.3(3) . . ?
C21 C22 C26 126.5(4) . . ?
C23 C22 C26 124.9(4) . . ?
C21 C22 Ti2 65.7(2) . . ?
C23 C22 Ti2 77.1(2) . . ?
C26 C22 Ti2 127.9(3) . . ?
C24 C23 C22 108.2(3) . . ?
C24 C23 C27 128.0(4) . . ?
C22 C23 C27 123.4(4) . . ?
C24 C23 Ti2 67.1(2) . . ?
C22 C23 Ti2 69.6(2) . . ?
C27 C23 Ti2 135.0(3) . . ?
C23 C24 C25 108.5(3) . . ?
C23 C24 C28 127.8(4) . . ?
C25 C24 C28 123.3(4) . . ?
C23 C24 Ti2 79.7(2) . . ?
C25 C24 Ti2 63.28(19) . . ?
C28 C24 Ti2 127.5(3) . . ?
C29 C25 C21 120.7(3) . . ?
C29 C25 C24 118.9(3) . . ?
C21 C25 C24 106.1(3) . . ?
C29 C25 Ti2 77.1(2) . . ?
C21 C25 Ti2 75.0(2) . . ?
C24 C25 Ti2 79.8(2) . . ?
C22 C26 H26A 109.5 . . ?
C22 C26 H26B 109.5 . . ?
H26A C26 H26B 109.5 . . ?
C22 C26 H26C 109.5 . . ?
H26A C26 H26C 109.5 . . ?
H26B C26 H26C 109.5 . . ?
C23 C27 H27A 109.5 . . ?
C23 C27 H27B 109.5 . . ?
H27A C27 H27B 109.5 . . ?
C23 C27 H27C 109.5 . . ?
H27A C27 H27C 109.5 . . ?
H27B C27 H27C 109.5 . . ?
C24 C28 H28A 109.5 . . ?
C24 C28 H28B 109.5 . . ?
H28A C28 H28B 109.5 . . ?
C24 C28 H28C 109.5 . . ?
H28A C28 H28C 109.5 . . ?
H28B C28 H28C 109.5 . . ?
C25 C29 Ti2 65.5(2) . . ?
C25 C29 H29A 117.2 . . ?
Ti2 C29 H29A 117.2 . . ?
C25 C29 H29B 117.2 . . ?
Ti2 C29 H29B 117.2 . . ?
H29A C29 H29B 114.2 . . ?
C21 C30 C41 112.1(3) . . ?
C21 C30 H30A 109.2 . . ?
C41 C30 H30A 109.2 . . ?
C21 C30 H30B 109.2 . . ?
C41 C30 H30B 109.2 . . ?
H30A C30 H30B 107.9 . . ?
C32 C31 C35 108.4(3) . . ?
C32 C31 C36 125.9(4) . . ?
C35 C31 C36 125.8(4) . . ?
C32 C31 Ti2 71.6(2) . . ?
C35 C31 Ti2 72.6(2) . . ?
C36 C31 Ti2 121.8(2) . . ?
C31 C32 C33 108.0(4) . . ?
C31 C32 C37 125.0(4) . . ?
C33 C32 C37 126.7(4) . . ?
C31 C32 Ti2 74.0(2) . . ?
C33 C32 Ti2 74.3(2) . . ?
C37 C32 Ti2 123.0(3) . . ?
C34 C33 C32 108.0(3) . . ?
C34 C33 C38 126.0(4) . . ?
C32 C33 C38 125.0(4) . . ?
C34 C33 Ti2 72.5(2) . . ?
C32 C33 Ti2 71.3(2) . . ?
C38 C33 Ti2 130.8(3) . . ?
C33 C34 C35 108.0(4) . . ?
C33 C34 C39 125.8(4) . . ?
C35 C34 C39 125.6(4) . . ?
C33 C34 Ti2 73.4(2) . . ?
C35 C34 Ti2 72.5(2) . . ?
C39 C34 Ti2 126.6(3) . . ?
C31 C35 C34 107.5(4) . . ?
C31 C35 C40 125.3(4) . . ?
C34 C35 C40 127.1(4) . . ?
C31 C35 Ti2 73.2(2) . . ?
C34 C35 Ti2 72.9(2) . . ?
C40 C35 Ti2 119.8(3) . . ?
C31 C36 H36A 109.5 . . ?
C31 C36 H36B 109.5 . . ?
H36A C36 H36B 109.5 . . ?
C31 C36 H36C 109.5 . . ?
H36A C36 H36C 109.5 . . ?
H36B C36 H36C 109.5 . . ?
C32 C37 H37A 109.5 . . ?
C32 C37 H37B 109.5 . . ?
H37A C37 H37B 109.5 . . ?
C32 C37 H37C 109.5 . . ?
H37A C37 H37C 109.5 . . ?
H37B C37 H37C 109.5 . . ?
C33 C38 H38A 109.5 . . ?
C33 C38 H38B 109.5 . . ?
H38A C38 H38B 109.5 . . ?
C33 C38 H38C 109.5 . . ?
H38A C38 H38C 109.5 . . ?
H38B C38 H38C 109.5 . . ?
C34 C39 H39A 109.5 . . ?
C34 C39 H39B 109.5 . . ?
H39A C39 H39B 109.5 . . ?
C34 C39 H39C 109.5 . . ?
H39A C39 H39C 109.5 . . ?
H39B C39 H39C 109.5 . . ?
C35 C40 H40A 109.5 . . ?
C35 C40 H40B 109.5 . . ?
H40A C40 H40B 109.5 . . ?
C35 C40 H40C 109.5 . . ?
H40A C40 H40C 109.5 . . ?
H40B C40 H40C 109.5 . . ?
O1 C41 O2 108.7(3) . . ?
O1 C41 C10 109.0(3) . . ?
O2 C41 C10 109.1(3) . . ?
O1 C41 C30 109.7(3) . . ?
O2 C41 C30 107.9(3) . . ?
C10 C41 C30 112.3(3) . . ?
C41 O1 Ti1 130.7(2) . . ?
C41 O2 Ti2 130.8(2) . . ?

loop_
_geom_bond_atom_site_label_1
_geom_bond_atom_site_label_2
_geom_bond_distance
_geom_bond_site_symmetry_2
_geom_bond_publ_flag
Ti1 O1 1.879(2) . ?
Ti1 C5 2.164(4) . ?
Ti1 C1 2.266(4) . ?
Ti1 C9 2.345(5) . ?
Ti1 C4 2.364(4) . ?
Ti1 C12 2.384(4) . ?
Ti1 C15 2.385(4) . ?
Ti1 C11 2.397(4) . ?
Ti1 C14 2.400(4) . ?
Ti1 C2 2.404(4) . ?
Ti1 C13 2.419(4) . ?
Ti1 C3 2.501(4) . ?
C1 C2 1.415(5) . ?
C1 C5 1.439(5) . ?
C1 C10 1.494(5) . ?
C2 C3 1.415(5) . ?
C2 C6 1.501(6) . ?
C3 C4 1.402(6) . ?
C3 C7 1.502(5) . ?
C4 C5 1.449(5) . ?
C4 C8 1.502(5) . ?
C5 C9 1.427(6) . ?
C6 H6A 0.9800 . ?
C6 H6B 0.9800 . ?
C6 H6C 0.9800 . ?
C7 H7A 0.9800 . ?
C7 H7B 0.9800 . ?
C7 H7C 0.9800 . ?
C8 H8A 0.9800 . ?
C8 H8B 0.9800 . ?
C8 H8C 0.9800 . ?
C9 H9A 0.9900 . ?
C9 H9B 0.9900 . ?
C10 C41 1.561(5) . ?
C10 H10A 0.9900 . ?
C10 H10B 0.9900 . ?
C11 C15 1.412(6) . ?
C11 C12 1.416(6) . ?
C11 C20 1.506(5) . ?
C12 C13 1.421(6) . ?
C12 C16 1.501(6) . ?
C13 C14 1.413(6) . ?
C13 C17 1.509(6) . ?
C14 C15 1.419(5) . ?
C14 C18 1.503(6) . ?
C15 C19 1.492(6) . ?
C16 H16A 0.9800 . ?
C16 H16B 0.9800 . ?
C16 H16C 0.9800 . ?
C17 H17A 0.9800 . ?
C17 H17B 0.9800 . ?
C17 H17C 0.9800 . ?
C18 H18A 0.9800 . ?
C18 H18B 0.9800 . ?
C18 H18C 0.9800 . ?
C19 H19A 0.9800 . ?
C19 H19B 0.9800 . ?
C19 H19C 0.9800 . ?
C20 H20A 0.9800 . ?
C20 H20B 0.9800 . ?
C20 H20C 0.9800 . ?
Ti2 O2 1.872(2) . ?
Ti2 C25 2.149(4) . ?
Ti2 C21 2.254(4) . ?
Ti2 C29 2.302(4) . ?
Ti2 C24 2.368(4) . ?
Ti2 C32 2.377(4) . ?
Ti2 C35 2.399(4) . ?
Ti2 C34 2.405(4) . ?
Ti2 C31 2.407(4) . ?
Ti2 C33 2.416(4) . ?
Ti2 C22 2.432(4) . ?
Ti2 C23 2.529(4) . ?
C21 C22 1.406(6) . ?
C21 C25 1.437(5) . ?
C21 C30 1.495(5) . ?
C22 C23 1.422(5) . ?
C22 C26 1.504(6) . ?
C23 C24 1.407(6) . ?
C23 C27 1.502(6) . ?
C24 C25 1.444(5) . ?
C24 C28 1.502(5) . ?
C25 C29 1.436(6) . ?
C26 H26A 0.9800 . ?
C26 H26B 0.9800 . ?
C26 H26C 0.9800 . ?
C27 H27A 0.9800 . ?
C27 H27B 0.9800 . ?
C27 H27C 0.9800 . ?
C28 H28A 0.9800 . ?
C28 H28B 0.9800 . ?
C28 H28C 0.9800 . ?
C29 H29A 0.9900 . ?
C29 H29B 0.9900 . ?
C30 C41 1.564(5) . ?
C30 H30A 0.9900 . ?
C30 H30B 0.9900 . ?
C31 C32 1.415(5) . ?
C31 C35 1.416(6) . ?
C31 C36 1.500(5) . ?
C32 C33 1.420(6) . ?
C32 C37 1.502(6) . ?
C33 C34 1.414(6) . ?
C33 C38 1.505(5) . ?
C34 C35 1.429(5) . ?
C34 C39 1.496(6) . ?
C35 C40 1.492(6) . ?
C36 H36A 0.9800 . ?
C36 H36B 0.9800 . ?
C36 H36C 0.9800 . ?
C37 H37A 0.9800 . ?
C37 H37B 0.9800 . ?
C37 H37C 0.9800 . ?
C38 H38A 0.9800 . ?
C38 H38B 0.9800 . ?
C38 H38C 0.9800 . ?
C39 H39A 0.9800 . ?
C39 H39B 0.9800 . ?
C39 H39C 0.9800 . ?
C40 H40A 0.9800 . ?
C40 H40B 0.9800 . ?
C40 H40C 0.9800 . ?
C41 O1 1.397(4) . ?
C41 O2 1.414(4) . ?

loop_
_geom_torsion_atom_site_label_1
_geom_torsion_atom_site_label_2
_geom_torsion_atom_site_label_3
_geom_torsion_atom_site_label_4
_geom_torsion
_geom_torsion_site_symmetry_1
_geom_torsion_site_symmetry_2
_geom_torsion_site_symmetry_3
_geom_torsion_site_symmetry_4
_geom_torsion_publ_flag
C5 C1 C2 C3 -6.0(4) . . . . ?
C10 C1 C2 C3 -174.7(4) . . . . ?
Ti1 C1 C2 C3 -66.7(3) . . . . ?
C5 C1 C2 C6 179.5(4) . . . . ?
C10 C1 C2 C6 10.8(6) . . . . ?
Ti1 C1 C2 C6 118.8(4) . . . . ?
C5 C1 C2 Ti1 60.7(2) . . . . ?
C10 C1 C2 Ti1 -108.0(4) . . . . ?
C1 C2 C3 C4 3.5(4) . . . . ?
C6 C2 C3 C4 177.8(4) . . . . ?
Ti1 C2 C3 C4 -56.8(3) . . . . ?
C1 C2 C3 C7 -168.5(4) . . . . ?
C6 C2 C3 C7 5.9(6) . . . . ?
Ti1 C2 C3 C7 131.3(4) . . . . ?
C1 C2 C3 Ti1 60.2(3) . . . . ?
C6 C2 C3 Ti1 -125.4(4) . . . . ?
C2 C3 C4 C5 0.4(5) . . . . ?
C7 C3 C4 C5 172.0(4) . . . . ?
Ti1 C3 C4 C5 -57.3(3) . . . . ?
C2 C3 C4 C8 -173.0(4) . . . . ?
C7 C3 C4 C8 -1.4(7) . . . . ?
Ti1 C3 C4 C8 129.3(5) . . . . ?
C2 C3 C4 Ti1 57.7(3) . . . . ?
C7 C3 C4 Ti1 -130.7(4) . . . . ?
C2 C1 C5 C9 -132.9(4) . . . . ?
C10 C1 C5 C9 36.1(6) . . . . ?
Ti1 C1 C5 C9 -65.3(4) . . . . ?
C2 C1 C5 C4 6.1(4) . . . . ?
C10 C1 C5 C4 175.0(4) . . . . ?
Ti1 C1 C5 C4 73.7(3) . . . . ?
C2 C1 C5 Ti1 -67.6(3) . . . . ?
C10 C1 C5 Ti1 101.4(4) . . . . ?
C3 C4 C5 C9 137.7(4) . . . . ?
C8 C4 C5 C9 -48.7(6) . . . . ?
Ti1 C4 C5 C9 70.9(3) . . . . ?
C3 C4 C5 C1 -4.0(4) . . . . ?
C8 C4 C5 C1 169.7(4) . . . . ?
Ti1 C4 C5 C1 -70.7(2) . . . . ?
C3 C4 C5 Ti1 66.8(3) . . . . ?
C8 C4 C5 Ti1 -119.6(4) . . . . ?
C1 C5 C9 Ti1 63.5(3) . . . . ?
C4 C5 C9 Ti1 -71.1(3) . . . . ?
C2 C1 C10 C41 83.3(5) . . . . ?
C5 C1 C10 C41 -83.7(5) . . . . ?
Ti1 C1 C10 C41 -7.1(4) . . . . ?
C15 C11 C12 C13 2.8(4) . . . . ?
C20 C11 C12 C13 -177.3(4) . . . . ?
Ti1 C11 C12 C13 66.8(3) . . . . ?
C15 C11 C12 C16 175.9(4) . . . . ?
C20 C11 C12 C16 -4.2(7) . . . . ?
Ti1 C11 C12 C16 -120.1(4) . . . . ?
C15 C11 C12 Ti1 -63.9(3) . . . . ?
C20 C11 C12 Ti1 115.9(4) . . . . ?
C11 C12 C13 C14 -2.9(5) . . . . ?
C16 C12 C13 C14 -176.0(4) . . . . ?
Ti1 C12 C13 C14 63.3(3) . . . . ?
C11 C12 C13 C17 165.5(4) . . . . ?
C16 C12 C13 C17 -7.5(7) . . . . ?
Ti1 C12 C13 C17 -128.3(4) . . . . ?
C11 C12 C13 Ti1 -66.2(3) . . . . ?
C16 C12 C13 Ti1 120.8(4) . . . . ?
C12 C13 C14 C15 1.9(5) . . . . ?
C17 C13 C14 C15 -166.5(4) . . . . ?
Ti1 C13 C14 C15 64.7(3) . . . . ?
C12 C13 C14 C18 173.5(4) . . . . ?
C17 C13 C14 C18 5.2(7) . . . . ?
Ti1 C13 C14 C18 -123.7(4) . . . . ?
C12 C13 C14 Ti1 -62.8(3) . . . . ?
C17 C13 C14 Ti1 128.9(4) . . . . ?
C12 C11 C15 C14 -1.7(4) . . . . ?
C20 C11 C15 C14 178.5(4) . . . . ?
Ti1 C11 C15 C14 -65.5(3) . . . . ?
C12 C11 C15 C19 179.6(4) . . . . ?
C20 C11 C15 C19 -0.2(6) . . . . ?
Ti1 C11 C15 C19 115.8(4) . . . . ?
C12 C11 C15 Ti1 63.9(3) . . . . ?
C20 C11 C15 Ti1 -116.0(4) . . . . ?
C13 C14 C15 C11 -0.1(4) . . . . ?
C18 C14 C15 C11 -171.9(4) . . . . ?
Ti1 C14 C15 C11 65.5(3) . . . . ?
C13 C14 C15 C19 178.6(4) . . . . ?
C18 C14 C15 C19 6.8(7) . . . . ?
Ti1 C14 C15 C19 -115.8(4) . . . . ?
C13 C14 C15 Ti1 -65.6(3) . . . . ?
C18 C14 C15 Ti1 122.6(4) . . . . ?
C25 C21 C22 C23 -4.8(4) . . . . ?
C30 C21 C22 C23 -174.8(3) . . . . ?
Ti2 C21 C22 C23 -66.0(3) . . . . ?
C25 C21 C22 C26 -178.4(4) . . . . ?
C30 C21 C22 C26 11.6(6) . . . . ?
Ti2 C21 C22 C26 120.4(4) . . . . ?
C25 C21 C22 Ti2 61.3(2) . . . . ?
C30 C21 C22 Ti2 -108.8(4) . . . . ?
C21 C22 C23 C24 2.6(4) . . . . ?
C26 C22 C23 C24 176.4(4) . . . . ?
Ti2 C22 C23 C24 -56.1(3) . . . . ?
C21 C22 C23 C27 -170.1(4) . . . . ?
C26 C22 C23 C27 3.7(6) . . . . ?
Ti2 C22 C23 C27 131.2(4) . . . . ?
C21 C22 C23 Ti2 58.7(2) . . . . ?
C26 C22 C23 Ti2 -127.5(4) . . . . ?
C22 C23 C24 C25 0.5(4) . . . . ?
C27 C23 C24 C25 172.8(4) . . . . ?
Ti2 C23 C24 C25 -57.1(2) . . . . ?
C22 C23 C24 C28 -172.5(4) . . . . ?
C27 C23 C24 C28 -0.2(7) . . . . ?
Ti2 C23 C24 C28 129.9(4) . . . . ?
C22 C23 C24 Ti2 57.6(3) . . . . ?
C27 C23 C24 Ti2 -130.1(4) . . . . ?
C22 C21 C25 C29 -134.2(4) . . . . ?
C30 C21 C25 C29 36.0(6) . . . . ?
Ti2 C21 C25 C29 -64.7(3) . . . . ?
C22 C21 C25 C24 5.0(4) . . . . ?
C30 C21 C25 C24 175.1(3) . . . . ?
Ti2 C21 C25 C24 74.5(2) . . . . ?
C22 C21 C25 Ti2 -69.5(3) . . . . ?
C30 C21 C25 Ti2 100.6(3) . . . . ?
C23 C24 C25 C29 136.7(4) . . . . ?
C28 C24 C25 C29 -50.0(5) . . . . ?
Ti2 C24 C25 C29 69.0(3) . . . . ?
C23 C24 C25 C21 -3.3(4) . . . . ?
C28 C24 C25 C21 170.0(4) . . . . ?
Ti2 C24 C25 C21 -71.0(2) . . . . ?
C23 C24 C25 Ti2 67.7(3) . . . . ?
C28 C24 C25 Ti2 -119.0(4) . . . . ?
C21 C25 C29 Ti2 63.6(3) . . . . ?
C24 C25 C29 Ti2 -70.5(3) . . . . ?
C22 C21 C30 C41 80.5(5) . . . . ?
C25 C21 C30 C41 -88.0(4) . . . . ?
Ti2 C21 C30 C41 -11.8(4) . . . . ?
C35 C31 C32 C33 3.4(4) . . . . ?
C36 C31 C32 C33 -176.6(3) . . . . ?
Ti2 C31 C32 C33 67.1(3) . . . . ?
C35 C31 C32 C37 176.9(4) . . . . ?
C36 C31 C32 C37 -3.1(6) . . . . ?
Ti2 C31 C32 C37 -119.4(4) . . . . ?
C35 C31 C32 Ti2 -63.7(3) . . . . ?
C36 C31 C32 Ti2 116.4(4) . . . . ?
C31 C32 C33 C34 -3.2(4) . . . . ?
C37 C32 C33 C34 -176.6(4) . . . . ?
Ti2 C32 C33 C34 63.7(3) . . . . ?
C31 C32 C33 C38 165.9(4) . . . . ?
C37 C32 C33 C38 -7.5(6) . . . . ?
Ti2 C32 C33 C38 -127.2(4) . . . . ?
C31 C32 C33 Ti2 -66.9(3) . . . . ?
C37 C32 C33 Ti2 119.8(4) . . . . ?
C32 C33 C34 C35 1.8(4) . . . . ?
C38 C33 C34 C35 -167.2(4) . . . . ?
Ti2 C33 C34 C35 64.7(3) . . . . ?
C32 C33 C34 C39 173.7(4) . . . . ?
C38 C33 C34 C39 4.7(7) . . . . ?
Ti2 C33 C34 C39 -123.5(4) . . . . ?
C32 C33 C34 Ti2 -62.8(3) . . . . ?
C38 C33 C34 Ti2 128.2(4) . . . . ?
C32 C31 C35 C34 -2.2(4) . . . . ?
C36 C31 C35 C34 177.7(4) . . . . ?
Ti2 C31 C35 C34 -65.3(3) . . . . ?
C32 C31 C35 C40 178.1(4) . . . . ?
C36 C31 C35 C40 -2.0(6) . . . . ?
Ti2 C31 C35 C40 115.0(4) . . . . ?
C32 C31 C35 Ti2 63.1(3) . . . . ?
C36 C31 C35 Ti2 -117.0(4) . . . . ?
C33 C34 C35 C31 0.2(4) . . . . ?
C39 C34 C35 C31 -171.6(4) . . . . ?
Ti2 C34 C35 C31 65.5(3) . . . . ?
C33 C34 C35 C40 179.9(4) . . . . ?
C39 C34 C35 C40 8.1(6) . . . . ?
Ti2 C34 C35 C40 -114.8(4) . . . . ?
C33 C34 C35 Ti2 -65.3(3) . . . . ?
C39 C34 C35 Ti2 122.9(4) . . . . ?
C1 C10 C41 O1 -0.1(4) . . . . ?
C1 C10 C41 O2 -118.6(3) . . . . ?
C1 C10 C41 C30 121.7(4) . . . . ?
C21 C30 C41 O1 -112.7(3) . . . . ?
C21 C30 C41 O2 5.6(4) . . . . ?
C21 C30 C41 C10 125.9(3) . . . . ?
O2 C41 O1 Ti1 129.4(3) . . . . ?
C10 C41 O1 Ti1 10.6(4) . . . . ?
C30 C41 O1 Ti1 -112.8(3) . . . . ?
C5 Ti1 O1 C41 17.2(3) . . . . ?
C1 Ti1 O1 C41 -11.8(3) . . . . ?
C9 Ti1 O1 C41 53.1(3) . . . . ?
C4 Ti1 O1 C41 0.4(4) . . . . ?
C12 Ti1 O1 C41 -152.8(3) . . . . ?
C15 Ti1 O1 C41 153.1(3) . . . . ?
C11 Ti1 O1 C41 -172.9(3) . . . . ?
C14 Ti1 O1 C41 145.5(3) . . . . ?
C2 Ti1 O1 C41 -43.2(3) . . . . ?
C13 Ti1 O1 C41 -176.0(3) . . . . ?
C3 Ti1 O1 C41 -42.0(3) . . . . ?
O1 C41 O2 Ti2 124.8(3) . . . . ?
C10 C41 O2 Ti2 -116.5(3) . . . . ?
C30 C41 O2 Ti2 5.8(4) . . . . ?
C25 Ti2 O2 C41 18.1(3) . . . . ?
C21 Ti2 O2 C41 -10.1(3) . . . . ?
C29 Ti2 O2 C41 54.8(3) . . . . ?
C24 Ti2 O2 C41 -0.4(4) . . . . ?
C32 Ti2 O2 C41 -150.8(3) . . . . ?
C35 Ti2 O2 C41 154.6(3) . . . . ?
C34 Ti2 O2 C41 148.1(3) . . . . ?
C31 Ti2 O2 C41 -171.7(3) . . . . ?
C33 Ti2 O2 C41 -172.4(3) . . . . ?
C22 Ti2 O2 C41 -41.6(3) . . . . ?
C23 Ti2 O2 C41 -41.9(3) . . . . ?
